data_2105811
loop_
_publ_author_name
'Habermehl, Stefan'
'M\"orschel, Philipp'
'Eisenbrandt, Pierre'
'Hammer, Sonja M.'
'Schmidt, Martin U.'

_publ_section_title
;
 Structure determination from powder data without prior indexing, using a
 similarity measure based on cross-correlation functions
;
_journal_coeditor_code OG5067
_journal_issue 2
_journal_name_full 'Acta Crystallographica Section B'
_journal_page_first 347
_journal_page_last 359
_journal_paper_doi 10.1107/S2052520613033994
_journal_volume 70
_journal_year 2014
_chemical_formula_moiety 'C29 H34 Cl N2 O2 +, Cl -'
_chemical_formula_sum 'C29 H34 Cl2 N2 O2'
_chemical_formula_weight 513.48
_chemical_name_common 'loperamide hydrochloride anhydrate'
_chemical_name_systematic
;
4-(p-Chlorophenyl)-4-hydroxy-N,N-dimethyl-\a,\a-diphenyl-1-piperidinebutyramide
 hydrochloride
;
_space_group_crystal_system monoclinic
_space_group_IT_number 14
_space_group_name_Hall '-P 2ybc'
_space_group_name_H-M_alt 'P 1 21/c 1'
_symmetry_Int_Tables_number 14
_symmetry_space_group_name_Hall '-P 2ybc'
_symmetry_space_group_name_H-M 'P 1 21/c 1'
_audit_update_record
;
2013-08-27 # Formatted by publCIF

;
_cell_angle_alpha 90
_cell_angle_beta 101.6420(29)
_cell_angle_gamma 90
_cell_formula_units_Z 4
_cell_length_a 16.70954(81)
_cell_length_b 12.37731(46)
_cell_length_c 13.21351(47)
_cell_measurement_temperature 298(2)
_cell_volume 2676.59(19)
_computing_cell_refinement '<i>TOPAS Academic</i> (Coelho, 2007)'
_computing_data_collection '<i>STOE WinXPOW</i> (STOE & Cie GmbH, 2006)'
_computing_data_reduction '<i>TOPAS Academic</i> (Coelho, 2007)'
_computing_structure_refinement '<i>TOPAS Academic</i> (Coelho, 2007)'
_computing_structure_solution '<i>FIDEL</i> (Habermehl et al., 2014)'
_diffrn_ambient_temperature 298(2)
_diffrn_detector
;
linear position sensitive detector
;
_diffrn_measurement_device_type
;
STOE Stadi-P
;
_diffrn_radiation_monochromator
;
primary focussing Ge 111
;
_diffrn_radiation_type
;
Cu K\a~1~
;
_diffrn_radiation_wavelength 1.54056
_diffrn_source 'sealed x-ray tube'
_exptl_absorpt_coefficient_mu 2.401
_exptl_absorpt_correction_type none
_exptl_crystal_density_diffrn 1.274
_exptl_crystal_description powder
_exptl_crystal_F_000 1088.0
_pd_char_colour colourless
_pd_meas_2theta_range_inc 0.01
_pd_meas_2theta_range_max 100.190
_pd_meas_2theta_range_min 2.000
_pd_meas_number_of_points 9820
_pd_meas_scan_method step
_pd_proc_2theta_range_inc 0.01
_pd_proc_2theta_range_max 100.190
_pd_proc_2theta_range_min 2.000
_pd_proc_ls_background_function 'Chebyshev with 20 terms'
_pd_proc_ls_pref_orient_corr none
_pd_proc_ls_profile_function ' modified Thompson-Cox-Hastings pseudo-Voigt'
_pd_proc_ls_prof_R_factor 0.043
_pd_proc_ls_prof_wR_expected 0.027
_pd_proc_ls_prof_wR_factor 0.060
_pd_proc_wavelength 1.54056
_pd_spec_mounting 'glass capillary'
_pd_spec_mount_mode transmission
_pd_spec_shape cylinder
_pd_spec_size_axial 10
_pd_spec_size_equat 1
_pd_spec_size_thick 1
_refine_ls_extinction_method none
_refine_ls_goodness_of_fit_all 2.254
_refine_ls_hydrogen_treatment refall
_refine_ls_matrix_type fullcycle
_refine_ls_number_constraints 0
_refine_ls_number_parameters 259
_refine_ls_number_restraints 201
_refine_ls_R_I_factor 0.030
_refine_ls_shift/su_max 0.001
_refine_ls_weighting_scheme sigma
_cod_data_source_file og5067sup1.cif
_cod_data_source_block I
_cod_database_code 2105811
_cod_database_fobs_code 2105811

loop_
_symmetry_equiv_pos_as_xyz
'-x, -y, -z'
'-x, y+1/2, -z+1/2'
'x, -y+1/2, z+1/2'
'x, y, z'

loop_
_atom_site_label
_atom_site_type_symbol
_atom_site_fract_x
_atom_site_fract_y
_atom_site_fract_z
_atom_site_occupancy
_atom_site_symmetry_multiplicity
_atom_site_B_iso_or_equiv
_atom_site_U_iso_or_equiv
Cl1 Cl 0.53266(31) 0.07952(34) 0.88473(29) 1 0 4.32(20) 0.05469
C2 C 0.31872(24) 0.39660(32) 0.49174(34) 1 0 3.86(13) 0.04888
C3 C 0.34070(24) 0.28451(32) 0.45621(34) 1 0 3.86(13) 0.04888
H4 H 0.35642(90) 0.4541(10) 0.47646(97) 1 0 4.63(16) 0.05866
H5 H 0.3207(10) 0.3970(11) 0.56715(92) 1 0 4.63(16) 0.05866
C6 C 0.23052(25) 0.41698(26) 0.42898(27) 1 0 3.86(13) 0.04888
N7 N 0.42813(26) 0.26286(33) 0.50122(30) 1 0 3.86(13) 0.04888
H8 H 0.30509(99) 0.22825(98) 0.4777(10) 1 0 4.63(16) 0.05866
H9 H 0.3307(11) 0.28300(99) 0.37907(88) 1 0 4.63(16) 0.05866
C10 C 0.18025(38) 0.30354(41) 0.41201(33) 1 0 3.86(13) 0.04888
C11 C 0.19112(24) 0.51241(31) 0.47310(25) 1 0 3.86(13) 0.04888
C12 C 0.23580(26) 0.45787(24) 0.31975(31) 1 0 3.86(13) 0.04888
H13 H 0.4584(11) 0.3179(10) 0.4753(11) 1 0 4.63(16) 0.05866
C14 C 0.44954(24) 0.26136(35) 0.61718(30) 1 0 3.86(13) 0.04888
C15 C 0.45931(24) 0.15756(33) 0.46662(34) 1 0 3.86(13) 0.04888
O16 O 0.15539(56) 0.26718(57) 0.32227(45) 1 0 3.86(13) 0.04888
N17 N 0.14343(31) 0.26224(45) 0.48944(32) 1 0 3.86(13) 0.04888
C18 C 0.10051(24) 0.52566(31) 0.44546(26) 1 0 3.86(13) 0.04888
C19 C 0.24535(23) 0.58438(30) 0.53920(24) 1 0 3.86(13) 0.04888
C20 C 0.15913(25) 0.48292(25) 0.24182(30) 1 0 3.86(13) 0.04888
C21 C 0.31434(25) 0.47035(25) 0.29648(29) 1 0 3.86(13) 0.04888
C22 C 0.54552(26) 0.26654(33) 0.65291(32) 1 0 3.86(13) 0.04888
H23 H 0.42760(91) 0.1923(10) 0.64111(93) 1 0 4.63(16) 0.05866
H24 H 0.42075(97) 0.3228(10) 0.64382(91) 1 0 4.63(16) 0.05866
H25 H 0.4434(11) 0.1531(11) 0.39159(92) 1 0 4.63(16) 0.05866
H26 H 0.43240(90) 0.09644(99) 0.49608(99) 1 0 4.63(16) 0.05866
C27 C 0.55446(27) 0.15347(35) 0.50399(30) 1 0 3.86(13) 0.04888
C28 C 0.17287(25) 0.29505(32) 0.59901(29) 1 0 3.86(13) 0.04888
C29 C 0.06518(25) 0.19376(34) 0.46064(30) 1 0 3.86(13) 0.04888
H30 H 0.06579(90) 0.4753(11) 0.40029(96) 1 0 4.63(16) 0.05866
C31 C 0.06263(24) 0.61124(30) 0.48392(25) 1 0 3.86(13) 0.04888
C32 C 0.20477(24) 0.66790(31) 0.57548(26) 1 0 3.86(13) 0.04888
H33 H 0.30629(96) 0.5766(11) 0.55800(93) 1 0 4.63(16) 0.05866
H34 H 0.10119(91) 0.4767(11) 0.25320(93) 1 0 4.63(16) 0.05866
C35 C 0.16917(25) 0.51792(23) 0.14859(30) 1 0 3.86(13) 0.04888
C36 C 0.32058(24) 0.50431(24) 0.20399(29) 1 0 3.86(13) 0.04888
H37 H 0.36441(89) 0.4556(10) 0.34534(86) 1 0 4.63(16) 0.05866
C38 C 0.58543(27) 0.15856(33) 0.62397(27) 1 0 3.86(13) 0.04888
H39 H 0.56016(98) 0.2768(10) 0.72857(98) 1 0 4.63(16) 0.05866
H40 H 0.56909(97) 0.3300(10) 0.62143(94) 1 0 4.63(16) 0.05866
H41 H 0.57490(89) 0.0854(11) 0.47918(94) 1 0 4.63(16) 0.05866
H42 H 0.58049(91) 0.21431(96) 0.4729(10) 1 0 4.63(16) 0.05866
H43 H 0.18794(92) 0.23155(98) 0.6424(10) 1 0 4.63(16) 0.05866
H44 H 0.22313(96) 0.3397(11) 0.60525(96) 1 0 4.63(16) 0.05866
H45 H 0.12755(97) 0.3361(11) 0.6207(10) 1 0 4.63(16) 0.05866
H46 H 0.0515(12) 0.1831(10) 0.3844(11) 1 0 4.63(16) 0.05866
H47 H 0.0159(12) 0.23014(99) 0.4805(12) 1 0 4.63(16) 0.05866
H48 H 0.07361(99) 0.1218(10) 0.4938(11) 1 0 4.63(16) 0.05866
H49 H 0.0032(12) 0.62190(98) 0.4675(10) 1 0 4.63(16) 0.05866
C50 C 0.11530(24) 0.68205(32) 0.54869(26) 1 0 3.86(13) 0.04888
H51 H 0.23833(97) 0.7161(10) 0.61894(91) 1 0 4.63(16) 0.05866
H52 H 0.12027(85) 0.5341(12) 0.09664(93) 1 0 4.63(16) 0.05866
C53 C 0.25111(25) 0.52831(22) 0.13004(31) 1 0 3.86(13) 0.04888
H54 H 0.37337(88) 0.5102(11) 0.19025(93) 1 0 4.63(16) 0.05866
O55 O 0.55119(42) 0.06436(44) 0.65873(38) 1 0 3.86(13) 0.04888
C56 C 0.67675(24) 0.13973(33) 0.64654(22) 1 0 3.86(13) 0.04888
H57 H 0.08869(96) 0.7408(10) 0.5742(11) 1 0 4.63(16) 0.05866
H58 H 0.25823(83) 0.5519(11) 0.06395(93) 1 0 4.63(16) 0.05866
H59 H 0.5553(11) 0.0696(11) 0.72500(83) 1 0 4.63(16) 0.05866
C60 C 0.73285(24) 0.21718(33) 0.64579(22) 1 0 3.86(13) 0.04888
C61 C 0.70704(25) 0.03952(31) 0.66633(20) 1 0 3.86(13) 0.04888
H62 H 0.7126(10) 0.2888(10) 0.63178(88) 1 0 4.63(16) 0.05866
C63 C 0.81815(24) 0.19667(32) 0.66470(22) 1 0 3.86(13) 0.04888
C64 C 0.79080(24) 0.01528(33) 0.68515(21) 1 0 3.86(13) 0.04888
H65 H 0.67000(95) -0.01663(96) 0.66741(88) 1 0 4.63(16) 0.05866
H66 H 0.85628(93) 0.2547(10) 0.6644(10) 1 0 4.63(16) 0.05866
C67 C 0.85025(24) 0.09524(35) 0.68481(22) 1 0 3.86(13) 0.04888
H68 H 0.80684(97) -0.0569(11) 0.69820(99) 1 0 4.63(16) 0.05866
Cl69 Cl 0.96051(27) 0.07468(36) 0.70607(27) 1 0 7.53(24) 0.09537

loop_
_atom_type_symbol
_atom_type_description
_atom_type_scat_source
C C 'International Tables Vol C Tables 4.2.6.8 and 6.1.1.4'
H H 'International Tables Vol C Tables 4.2.6.8 and 6.1.1.4'
N N 'International Tables Vol C Tables 4.2.6.8 and 6.1.1.4'
O O 'International Tables Vol C Tables 4.2.6.8 and 6.1.1.4'
Cl Cl 'International Tables Vol C Tables 4.2.6.8 and 6.1.1.4'

loop_
_geom_angle_atom_site_label_1
_geom_angle_atom_site_label_2
_geom_angle_atom_site_label_3
_geom_angle
_geom_angle_publ_flag
C38 O55 H59 108.2(11) no
C3 N7 C15 114.0(3) no
C14 N7 C15 105.8(3) no
C3 N7 C14 115.0(4) no
C10 N17 C28 120.3(4) no
C28 N17 C29 119.3(4) no
C10 N17 C29 120.0(4) no
C14 N7 H13 110.0(9) no
C3 N7 H13 106.2(11) no
C15 N7 H13 105.5(10) no
C3 C2 C6 104.1(3) no
N7 C3 C2 108.5(3) no
C10 C6 C11 118.1(4) no
C11 C6 C12 102.3(3) no
C2 C6 C11 110.9(3) no
C10 C6 C12 106.2(3) no
C2 C6 C10 109.8(3) no
C2 C6 C12 108.8(4) no
O16 C10 N17 116.7(6) no
O16 C10 C6 120.1(5) no
N17 C10 C6 120.5(4) no
C6 C11 C18 119.2(3) no
C18 C11 C19 124.4(3) no
C6 C11 C19 116.4(3) no
C6 C12 C20 120.3(4) no
C6 C12 C21 117.9(4) no
C20 C12 C21 121.8(4) no
N7 C14 C22 108.8(3) no
N7 C15 C27 108.9(3) no
C11 C18 C31 120.8(3) no
C11 C19 C32 112.5(3) no
C12 C20 C35 116.4(4) no
C12 C21 C36 119.2(4) no
C14 C22 C38 110.4(3) no
C15 C27 C38 115.1(4) no
C18 C31 C50 115.1(3) no
C19 C32 C50 123.6(3) no
C20 C35 C53 118.8(4) no
C21 C36 C53 120.6(4) no
O55 C38 C27 102.9(4) no
O55 C38 C56 105.5(4) no
O55 C38 C22 113.7(4) no
C27 C38 C56 107.8(3) no
C22 C38 C27 102.2(3) no
C22 C38 C56 122.9(3) no
C31 C50 C32 123.5(3) no
C35 C53 C36 123.2(3) no
C38 C56 C61 120.3(4) no
C60 C56 C61 115.2(4) no
C38 C56 C60 124.5(3) no
C56 C60 C63 123.3(3) no
C56 C61 C64 123.6(4) no
C60 C63 C67 122.5(3) no
C61 C64 C67 122.1(3) no
Cl69 C67 C64 126.6(3) no
C63 C67 C64 113.4(3) no
Cl69 C67 C63 120.1(3) no
C3 C2 H4 112.6(8) no
C3 C2 H5 110.6(9) no
C6 C2 H4 110.2(9) no
C6 C2 H5 111.7(10) no
H4 C2 H5 107.7(12) no
N7 C3 H8 110.9(9) no
N7 C3 H9 110.7(11) no
C2 C3 H8 110.6(9) no
C2 C3 H9 109.1(8) no
H8 C3 H9 107.0(12) no
N7 C14 H23 107.7(7) no
N7 C14 H24 108.5(8) no
C22 C14 H23 110.6(9) no
C22 C14 H24 113.3(9) no
H23 C14 H24 107.8(12) no
N7 C15 H25 108.5(9) no
N7 C15 H26 109.1(9) no
C27 C15 H25 111.7(11) no
C27 C15 H26 111.1(9) no
H25 C15 H26 107.6(12) no
C11 C18 H30 122.0(9) no
C31 C18 H30 117.2(9) no
C11 C19 H33 125.2(8) no
C32 C19 H33 122.3(8) no
C12 C20 H34 126.2(8) no
C35 C20 H34 117.4(8) no
C12 C21 H37 123.4(9) no
C36 C21 H37 117.4(9) no
C14 C22 H39 109.7(11) no
C14 C22 H40 111.5(9) no
C38 C22 H39 108.9(9) no
C38 C22 H40 110.0(9) no
H39 C22 H40 106.2(11) no
C15 C27 H41 108.6(9) no
C15 C27 H42 110.1(9) no
C38 C27 H41 107.7(8) no
C38 C27 H42 107.7(8) no
H41 C27 H42 107.4(12) no
N17 C28 H43 110.3(8) no
N17 C28 H44 110.0(8) no
N17 C28 H45 107.2(9) no
H43 C28 H44 106.6(13) no
H43 C28 H45 111.1(12) no
H44 C28 H45 111.7(12) no
N17 C29 H46 109.5(11) no
N17 C29 H47 112.6(9) no
N17 C29 H48 110.4(10) no
H46 C29 H47 106.7(15) no
H46 C29 H48 108.1(11) no
H47 C29 H48 109.4(13) no
C18 C31 H49 122.7(8) no
C50 C31 H49 122.1(8) no
C19 C32 H51 114.7(10) no
C50 C32 H51 121.7(10) no
C20 C35 H52 117.9(9) no
C53 C35 H52 123.3(9) no
C21 C36 H54 117.3(8) no
C53 C36 H54 122.1(8) no
C31 C50 H57 114.5(10) no
C32 C50 H57 122.1(10) no
C35 C53 H58 118.8(9) no
C36 C53 H58 118.0(9) no
C56 C60 H62 116.4(10) no
C63 C60 H62 120.4(10) no
C56 C61 H65 117.8(10) no
C64 C61 H65 118.6(10) no
C60 C63 H66 120.6(9) no
C67 C63 H66 116.9(9) no
C61 C64 H68 118.2(11) no
C67 C64 H68 119.7(11) no

loop_
_geom_bond_atom_site_label_1
_geom_bond_atom_site_label_2
_geom_bond_distance
_geom_bond_publ_flag
Cl69 C67 1.824(6) no
O16 C10 1.257(7) no
O55 C38 1.415(7) no
O55 H59 0.867(12) no
N7 C14 1.502(5) no
N7 C15 1.509(5) no
N7 C3 1.486(6) no
N17 C28 1.489(6) no
N17 C29 1.539(7) no
N17 C10 1.394(7) no
N7 H13 0.952(16) no
C2 C6 1.559(6) no
C2 C3 1.533(5) no
C6 C10 1.628(7) no
C6 C11 1.524(6) no
C6 C12 1.548(6) no
C11 C18 1.493(5) no
C11 C19 1.435(5) no
C12 C21 1.415(7) no
C12 C20 1.506(6) no
C14 C22 1.579(6) no
C15 C27 1.568(6) no
C18 C31 1.381(5) no
C19 C32 1.375(5) no
C20 C35 1.348(6) no
C21 C36 1.316(5) no
C22 C38 1.574(6) no
C27 C38 1.567(6) no
C31 C50 1.405(5) no
C32 C50 1.476(5) no
C35 C53 1.444(7) no
C36 C53 1.391(6) no
C38 C56 1.514(6) no
C56 C61 1.345(5) no
C56 C60 1.343(5) no
C60 C63 1.419(5) no
C61 C64 1.404(6) no
C63 C67 1.371(5) no
C64 C67 1.403(5) no
C2 H4 0.997(14) no
C2 H5 0.991(12) no
C3 H8 0.993(15) no
C3 H9 0.999(12) no
C14 H23 1.006(13) no
C14 H24 1.000(14) no
C15 H25 0.974(12) no
C15 H26 0.999(14) no
C18 H30 0.971(14) no
C19 H33 1.002(17) no
C20 H34 1.012(16) no
C21 H37 0.966(14) no
C22 H39 0.989(14) no
C22 H40 1.006(14) no
C27 H41 0.990(14) no
C27 H42 0.998(14) no
C28 H43 0.975(13) no
C28 H44 0.994(17) no
C28 H45 1.000(17) no
C29 H46 0.995(15) no
C29 H47 1.018(19) no
C29 H48 0.991(13) no
C31 H49 0.98(2) no
C32 H51 0.932(14) no
C35 H52 0.976(14) no
C36 H54 0.939(15) no
C50 H57 0.948(15) no
C53 H58 0.950(13) no
C60 H62 0.954(13) no
C61 H65 0.932(15) no
C63 H66 0.960(14) no
C64 H68 0.939(14) no

loop_
_geom_hbond_atom_site_label_D
_geom_hbond_atom_site_label_H
_geom_hbond_atom_site_label_A
_geom_hbond_distance_DH
_geom_hbond_distance_HA
_geom_hbond_distance_DA
_geom_hbond_angle_DHA
_geom_hbond_publ_flag
N7 H13 Cl1 0.952(16) 2.278(16) 3.212(6) 166.7(12) no
O55 H59 Cl1 0.867(12) 2.221(12) 3.069(7) 165.9(17) no
